data_4516230
loop_
_publ_author_name
'Liu, Guang-Ning'
'Xu, Rang-Dong'
'Zhao, Ruo-Yu'
'Sun, Yiqiang'
'Bo, Qi-Bing'
'Duan, Zhong-Yao'
'Li, Yue-Hua'
'Wang, Yang-Yang'
'Wu, Qian'
'Li, Cuncheng'

_publ_section_title
;
 Hybrid Copper Iodide Cluster-Based Pellet Sensor for Highly Selective
 Optical Detection of o-Nitrophenol and Tetracycline Hydrochloride in
 Aqueous Solution
;
_journal_issue 23
_journal_name_full 'ACS Sustainable Chemistry &amp; Engineering'
_journal_page_first 18863
_journal_paper_doi 10.1021/acssuschemeng.9b03963
_journal_volume 7
_journal_year 2019
_chemical_formula_moiety 'C36 H36 Cu4 I4 N4 S8'
_chemical_formula_sum 'C36 H36 Cu4 I4 N4 S8'
_chemical_formula_weight 1542.93
_space_group_crystal_system monoclinic
_space_group_IT_number 14
_space_group_name_Hall '-P 2ybc'
_space_group_name_H-M_alt 'P 1 21/c 1'
_atom_sites_solution_hydrogens geom
_atom_sites_solution_primary direct
_audit_creation_date 2017-06-19
_audit_creation_method
;
Olex2 1.2
(compiled 2017.03.28 svn.r3405 for OlexSys, GUI svn.r5337)
;
_cell_angle_alpha 90
_cell_angle_beta 107.882(7)
_cell_angle_gamma 90
_cell_formula_units_Z 2
_cell_length_a 11.2976(7)
_cell_length_b 14.1599(8)
_cell_length_c 15.1689(10)
_cell_measurement_reflns_used 4545
_cell_measurement_temperature 293(2)
_cell_measurement_theta_max 28.8180
_cell_measurement_theta_min 3.8470
_cell_volume 2309.4(3)
_computing_cell_refinement
;
CrysAlisPro, Agilent Technologies,
Version 1.171.37.35 (release 13-08-2014 CrysAlis171 .NET)
(compiled Aug 13 2014,18:06:01)
;
_computing_data_collection
;
CrysAlisPro, Agilent Technologies,
Version 1.171.37.35 (release 13-08-2014 CrysAlis171 .NET)
(compiled Aug 13 2014,18:06:01)
;
_computing_data_reduction
;
CrysAlisPro, Agilent Technologies,
Version 1.171.37.35 (release 13-08-2014 CrysAlis171 .NET)
(compiled Aug 13 2014,18:06:01)
;
_computing_molecular_graphics 'Olex2 (Dolomanov et al., 2009)'
_computing_publication_material 'Olex2 (Dolomanov et al., 2009)'
_computing_structure_refinement 'ShelXL (Sheldrick, 2015)'
_computing_structure_solution 'SIR2004 (Burla et al., 2007)'
_diffrn_ambient_temperature 293(2)
_diffrn_detector 'CCD plate'
_diffrn_detector_area_resol_mean 16.0355
_diffrn_detector_type Eos
_diffrn_measured_fraction_theta_full 0.998
_diffrn_measured_fraction_theta_max 0.998
_diffrn_measurement_details
;
#__ type_ start__ end____ width___ exp.time_
  1 omega  -53.00   85.00   1.0000    6.4150
omega____ theta____ kappa____ phi______ frames
    -       15.8569    0.0000   60.0000 138

#__ type_ start__ end____ width___ exp.time_
  2 omega  -51.00   33.00   1.0000    6.4150
omega____ theta____ kappa____ phi______ frames
    -       15.8569  -57.0000 -120.0000 84

#__ type_ start__ end____ width___ exp.time_
  3 omega  -72.00  -21.00   1.0000    6.4150
omega____ theta____ kappa____ phi______ frames
    -      -16.9507  128.0000 -128.3656 51

#__ type_ start__ end____ width___ exp.time_
  4 omega  -85.00  -43.00   1.0000    6.4150
omega____ theta____ kappa____ phi______ frames
    -      -16.9507  -77.0000 -180.0000 42
;
_diffrn_measurement_device 'four-circle diffractometer'
_diffrn_measurement_device_type 'Xcalibur, Eos, Gemini'
_diffrn_measurement_method '\w scans'
_diffrn_orient_matrix_UB_11 -0.0480087000
_diffrn_orient_matrix_UB_12 0.0036520000
_diffrn_orient_matrix_UB_13 0.0209271000
_diffrn_orient_matrix_UB_21 -0.0188171000
_diffrn_orient_matrix_UB_22 -0.0468978000
_diffrn_orient_matrix_UB_23 -0.0139333000
_diffrn_orient_matrix_UB_31 0.0410988000
_diffrn_orient_matrix_UB_32 -0.0172441000
_diffrn_orient_matrix_UB_33 0.0422172000
_diffrn_radiation_monochromator graphite
_diffrn_radiation_probe x-ray
_diffrn_radiation_type MoK\a
_diffrn_radiation_wavelength 0.71073
_diffrn_reflns_av_R_equivalents 0.0279
_diffrn_reflns_av_unetI/netI 0.0299
_diffrn_reflns_Laue_measured_fraction_full 0.998
_diffrn_reflns_Laue_measured_fraction_max 0.998
_diffrn_reflns_limit_h_max 13
_diffrn_reflns_limit_h_min -13
_diffrn_reflns_limit_k_max 16
_diffrn_reflns_limit_k_min -17
_diffrn_reflns_limit_l_max 18
_diffrn_reflns_limit_l_min -18
_diffrn_reflns_number 13205
_diffrn_reflns_point_group_measured_fraction_full 0.998
_diffrn_reflns_point_group_measured_fraction_max 0.998
_diffrn_reflns_theta_full 25.242
_diffrn_reflns_theta_max 25.349
_diffrn_reflns_theta_min 3.205
_diffrn_source 'Enhance (Mo) X-ray Source'
_exptl_absorpt_coefficient_mu 4.885
_exptl_absorpt_correction_T_max 1.00000
_exptl_absorpt_correction_T_min 0.52197
_exptl_absorpt_correction_type multi-scan
_exptl_absorpt_process_details
;
CrysAlisPro, Agilent Technologies,
Version 1.171.37.35 (release 13-08-2014 CrysAlis171 .NET)
(compiled Aug 13 2014,18:06:01)
Empirical absorption correction using spherical harmonics,
 implemented in SCALE3 ABSPACK scaling algorithm.
;
_exptl_crystal_density_diffrn 2.219
_exptl_crystal_description
;
;
_exptl_crystal_F_000 1472
_refine_diff_density_max 0.823
_refine_diff_density_min -0.711
_refine_diff_density_rms 0.092
_refine_ls_extinction_method none
_refine_ls_goodness_of_fit_ref 1.065
_refine_ls_hydrogen_treatment constr
_refine_ls_matrix_type full
_refine_ls_number_parameters 255
_refine_ls_number_reflns 4208
_refine_ls_number_restraints 0
_refine_ls_restrained_S_all 1.065
_refine_ls_R_factor_all 0.0357
_refine_ls_R_factor_gt 0.0260
_refine_ls_shift/su_max 0.001
_refine_ls_shift/su_mean 0.000
_refine_ls_structure_factor_coef Fsqd
_refine_ls_weighting_details 'w=1/[\s^2^(Fo^2^)+(0.0222P)^2^+1.3527P] where P=(Fo^2^+2Fc^2^)/3'
_refine_ls_weighting_scheme calc
_refine_ls_wR_factor_gt 0.0542
_refine_ls_wR_factor_ref 0.0587
_reflns_Friedel_coverage 0.000
_reflns_number_gt 3529
_reflns_number_total 4208
_reflns_threshold_expression 'I > 2\s(I)'
_cod_data_source_file sc9b03963_si_002.cif
_cod_data_source_block 14
_cod_depositor_comments 'Adding full bibliography for 4516230.cif.'
_cod_database_code 4516230
_shelx_shelxl_version_number 2014/7
_chemical_oxdiff_formula 'C H N S Cu I'
_shelx_space_group_comment
;
The symmetry employed for this shelxl refinement is uniquely defined
by the following loop, which should always be used as a source of
symmetry information in preference to the above space-group names.
They are only intended as comments.
;
_shelx_estimated_absorpt_t_max 'not measured'
_shelx_estimated_absorpt_t_min 'not measured'
_reflns_odcompleteness_completeness 99.68
_reflns_odcompleteness_iscentric 1
_reflns_odcompleteness_theta 26.32
_olex2_refinement_description
;
1. Fixed Uiso
 At 1.2 times of:
  All C(H) groups, All C(H,H) groups
 At 1.5 times of:
  All C(H,H,H) groups
2.a Secondary CH2 refined with riding coordinates:
 C8(H8a,H8b), C17(H17a,H17b)
2.b Aromatic/amide H refined with riding coordinates:
 C2(H2), C3(H3), C4(H4), C5(H5), C11(H11), C12(H12), C13(H13), C14(H14)
2.c Idealised Me refined as rotating group:
 C9(H9a,H9b,H9c), C18(H18a,H18b,H18c)
;
_olex2_submission_special_instructions 'No special instructions were received'

loop_
_space_group_symop_operation_xyz
'x, y, z'
'-x, y+1/2, -z+1/2'
'-x, -y, -z'
'x, -y-1/2, z-1/2'

loop_
_atom_site_label
_atom_site_type_symbol
_atom_site_fract_x
_atom_site_fract_y
_atom_site_fract_z
_atom_site_U_iso_or_equiv
_atom_site_adp_type
_atom_site_occupancy
_atom_site_site_symmetry_order
_atom_site_calc_flag
_atom_site_refinement_flags_posn
I1 I 0.20701(2) 0.44357(2) 0.80900(2) 0.04132(9) Uani 1 1 d .
I2 I 0.57461(2) 0.38517(2) 0.94989(2) 0.03135(8) Uani 1 1 d .
Cu1 Cu 0.42929(4) 0.46314(4) 0.79462(3) 0.04252(14) Uani 1 1 d .
Cu2 Cu 0.64554(5) 0.55908(4) 1.02156(3) 0.04453(14) Uani 1 1 d .
S1 S 0.47843(10) 0.36649(9) 0.51934(7) 0.0485(3) Uani 1 1 d .
S2 S 0.24718(10) 0.41133(9) 0.57265(7) 0.0502(3) Uani 1 1 d .
S3 S 0.67905(10) 0.70494(8) 0.76131(7) 0.0431(3) Uani 1 1 d .
S4 S 0.45704(8) 0.63576(7) 0.81814(6) 0.0332(2) Uani 1 1 d .
N1 N 0.4815(3) 0.4321(2) 0.6794(2) 0.0336(7) Uani 1 1 d .
N2 N 0.6951(3) 0.6265(2) 0.9192(2) 0.0302(7) Uani 1 1 d .
C1 C 0.6221(4) 0.3886(3) 0.5999(3) 0.0404(10) Uani 1 1 d .
C2 C 0.7396(4) 0.3763(3) 0.5899(3) 0.0547(12) Uani 1 1 d .
H2 H 0.7494 0.3518 0.5357 0.066 Uiso 1 1 calc R
C3 C 0.8408(4) 0.4019(3) 0.6636(3) 0.0536(12) Uani 1 1 d .
H3 H 0.9205 0.3948 0.6590 0.064 Uiso 1 1 calc R
C4 C 0.8258(4) 0.4377(3) 0.7442(3) 0.0469(11) Uani 1 1 d .
H4 H 0.8958 0.4549 0.7925 0.056 Uiso 1 1 calc R
C5 C 0.7101(4) 0.4486(3) 0.7546(3) 0.0396(10) Uani 1 1 d .
H5 H 0.7016 0.4718 0.8097 0.048 Uiso 1 1 calc R
C6 C 0.6059(3) 0.4242(3) 0.6816(3) 0.0338(9) Uani 1 1 d .
C7 C 0.4076(4) 0.4066(3) 0.5992(3) 0.0355(9) Uani 1 1 d .
C8 C 0.1945(4) 0.3684(4) 0.4546(3) 0.0572(13) Uani 1 1 d .
H8A H 0.2277 0.4073 0.4151 0.069 Uiso 1 1 calc R
H8B H 0.2217 0.3038 0.4517 0.069 Uiso 1 1 calc R
C9 C 0.0543(4) 0.3736(5) 0.4238(4) 0.0830(19) Uani 1 1 d .
H9A H 0.0222 0.3544 0.3602 0.125 Uiso 1 1 calc GR
H9B H 0.0288 0.4373 0.4300 0.125 Uiso 1 1 calc GR
H9C H 0.0226 0.3325 0.4616 0.125 Uiso 1 1 calc GR
C10 C 0.8266(4) 0.6844(3) 0.8378(3) 0.0386(9) Uani 1 1 d .
C11 C 0.9408(4) 0.7031(3) 0.8250(3) 0.0510(12) Uani 1 1 d .
H11 H 0.9462 0.7331 0.7719 0.061 Uiso 1 1 calc R
C12 C 1.0464(4) 0.6754(3) 0.8946(3) 0.0523(12) Uani 1 1 d .
H12 H 1.1243 0.6853 0.8875 0.063 Uiso 1 1 calc R
C13 C 1.0374(4) 0.6331(3) 0.9744(3) 0.0538(12) Uani 1 1 d .
H13 H 1.1098 0.6156 1.0202 0.065 Uiso 1 1 calc R
C14 C 0.9247(4) 0.6162(3) 0.9880(3) 0.0443(10) Uani 1 1 d .
H14 H 0.9204 0.5885 1.0425 0.053 Uiso 1 1 calc R
C15 C 0.8171(3) 0.6415(3) 0.9184(3) 0.0331(9) Uani 1 1 d .
C16 C 0.6153(3) 0.6538(3) 0.8409(3) 0.0313(8) Uani 1 1 d .
C17 C 0.3963(4) 0.6850(3) 0.7033(3) 0.0443(10) Uani 1 1 d .
H17A H 0.4292 0.7481 0.7020 0.053 Uiso 1 1 calc R
H17B H 0.4213 0.6462 0.6593 0.053 Uiso 1 1 calc R
C18 C 0.2563(4) 0.6886(4) 0.6769(3) 0.0575(13) Uani 1 1 d .
H18A H 0.2240 0.7226 0.6198 0.086 Uiso 1 1 calc GR
H18B H 0.2322 0.7201 0.7248 0.086 Uiso 1 1 calc GR
H18C H 0.2236 0.6255 0.6694 0.086 Uiso 1 1 calc GR

loop_
_atom_site_aniso_label
_atom_site_aniso_U_11
_atom_site_aniso_U_22
_atom_site_aniso_U_33
_atom_site_aniso_U_23
_atom_site_aniso_U_13
_atom_site_aniso_U_12
I1 0.02671(14) 0.06257(19) 0.03335(15) -0.00680(13) 0.00730(11) -0.00552(12)
I2 0.03250(14) 0.03280(14) 0.02874(14) -0.00224(11) 0.00937(10) 0.00133(11)
Cu1 0.0336(3) 0.0569(3) 0.0375(3) -0.0005(3) 0.0115(2) -0.0006(2)
Cu2 0.0424(3) 0.0538(3) 0.0357(3) 0.0041(3) 0.0095(2) -0.0068(2)
S1 0.0471(6) 0.0616(7) 0.0352(6) -0.0112(5) 0.0103(5) 0.0061(6)
S2 0.0354(6) 0.0753(8) 0.0358(6) -0.0045(6) 0.0049(5) -0.0015(6)
S3 0.0410(6) 0.0497(6) 0.0400(6) 0.0109(5) 0.0145(5) -0.0053(5)
S4 0.0285(5) 0.0401(6) 0.0289(5) 0.0030(4) 0.0056(4) -0.0025(4)
N1 0.0324(17) 0.0377(18) 0.0307(18) -0.0024(15) 0.0097(14) -0.0005(14)
N2 0.0278(16) 0.0316(17) 0.0317(17) -0.0007(14) 0.0098(14) -0.0043(14)
C1 0.046(2) 0.039(2) 0.036(2) 0.003(2) 0.0122(19) 0.0063(19)
C2 0.049(3) 0.069(3) 0.050(3) -0.006(2) 0.022(2) 0.014(2)
C3 0.039(2) 0.062(3) 0.065(3) -0.002(3) 0.024(2) 0.008(2)
C4 0.035(2) 0.056(3) 0.048(3) 0.000(2) 0.011(2) 0.000(2)
C5 0.040(2) 0.041(2) 0.037(2) 0.0004(19) 0.0118(19) -0.0008(19)
C6 0.035(2) 0.033(2) 0.038(2) 0.0032(18) 0.0176(18) 0.0044(17)
C7 0.043(2) 0.034(2) 0.030(2) 0.0016(18) 0.0121(18) -0.0015(18)
C8 0.049(3) 0.077(3) 0.037(2) -0.006(2) 0.001(2) -0.009(3)
C9 0.048(3) 0.128(5) 0.058(3) -0.011(3) -0.004(3) -0.016(3)
C10 0.037(2) 0.036(2) 0.046(2) 0.000(2) 0.0170(19) -0.0036(18)
C11 0.047(3) 0.052(3) 0.063(3) 0.010(2) 0.029(2) -0.002(2)
C12 0.034(2) 0.048(3) 0.082(4) -0.001(3) 0.028(2) -0.007(2)
C13 0.031(2) 0.056(3) 0.071(3) 0.002(3) 0.012(2) 0.001(2)
C14 0.037(2) 0.047(3) 0.049(3) 0.003(2) 0.013(2) -0.002(2)
C15 0.030(2) 0.0260(19) 0.043(2) -0.0028(18) 0.0099(17) -0.0024(16)
C16 0.031(2) 0.0255(18) 0.037(2) 0.0001(17) 0.0100(17) -0.0035(16)
C17 0.044(2) 0.048(3) 0.037(2) 0.013(2) 0.0074(19) 0.001(2)
C18 0.040(2) 0.065(3) 0.054(3) 0.014(3) -0.005(2) 0.002(2)

loop_
_atom_type_symbol
_atom_type_description
_atom_type_scat_dispersion_real
_atom_type_scat_dispersion_imag
_atom_type_scat_source
C C 0.0033 0.0016 'International Tables Vol C Tables 4.2.6.8 and 6.1.1.4'
H H 0.0000 0.0000 'International Tables Vol C Tables 4.2.6.8 and 6.1.1.4'
Cu Cu 0.3201 1.2651 'International Tables Vol C Tables 4.2.6.8 and 6.1.1.4'
I I -0.4742 1.8119 'International Tables Vol C Tables 4.2.6.8 and 6.1.1.4'
N N 0.0061 0.0033 'International Tables Vol C Tables 4.2.6.8 and 6.1.1.4'
S S 0.1246 0.1234 'International Tables Vol C Tables 4.2.6.8 and 6.1.1.4'

loop_
_geom_angle_atom_site_label_1
_geom_angle_atom_site_label_2
_geom_angle_atom_site_label_3
_geom_angle
_geom_angle_site_symmetry_1
_geom_angle_site_symmetry_3
Cu2 I1 Cu1 75.067(19) 3_667 .
Cu1 I2 Cu2 71.360(17) . 3_667
Cu1 I2 Cu2 90.236(18) . .
Cu2 I2 Cu2 81.220(18) . 3_667
I1 Cu1 I2 103.33(2) . .
S4 Cu1 I1 100.13(3) . .
S4 Cu1 I2 105.40(3) . .
N1 Cu1 I1 125.78(9) . .
N1 Cu1 I2 113.80(9) . .
N1 Cu1 S4 106.07(9) . .
I1 Cu2 I2 100.57(2) 3_667 3_667
I1 Cu2 I2 113.84(2) 3_667 .
I2 Cu2 I2 98.781(18) . 3_667
N2 Cu2 I1 121.11(8) . 3_667
N2 Cu2 I2 117.06(9) . 3_667
N2 Cu2 I2 103.66(8) . .
C1 S1 C7 88.94(19) . .
C7 S2 C8 102.7(2) . .
C10 S3 C16 89.09(18) . .
C16 S4 Cu1 104.58(13) . .
C16 S4 C17 101.46(19) . .
C17 S4 Cu1 104.37(15) . .
C6 N1 Cu1 123.0(2) . .
C7 N1 Cu1 125.9(3) . .
C7 N1 C6 110.7(3) . .
C15 N2 Cu2 125.4(2) . .
C16 N2 Cu2 123.7(2) . .
C16 N2 C15 110.7(3) . .
C2 C1 S1 128.1(3) . .
C2 C1 C6 122.0(4) . .
C6 C1 S1 109.9(3) . .
C1 C2 H2 121.3 . .
C3 C2 C1 117.4(4) . .
C3 C2 H2 121.3 . .
C2 C3 H3 119.4 . .
C2 C3 C4 121.2(4) . .
C4 C3 H3 119.4 . .
C3 C4 H4 119.3 . .
C5 C4 C3 121.5(4) . .
C5 C4 H4 119.3 . .
C4 C5 H5 120.5 . .
C4 C5 C6 119.0(4) . .
C6 C5 H5 120.5 . .
N1 C6 C1 114.2(3) . .
C5 C6 N1 126.7(4) . .
C5 C6 C1 119.0(4) . .
S2 C7 S1 121.5(2) . .
N1 C7 S1 116.3(3) . .
N1 C7 S2 122.2(3) . .
S2 C8 H8A 110.4 . .
S2 C8 H8B 110.4 . .
H8A C8 H8B 108.6 . .
C9 C8 S2 106.5(4) . .
C9 C8 H8A 110.4 . .
C9 C8 H8B 110.4 . .
C8 C9 H9A 109.5 . .
C8 C9 H9B 109.5 . .
C8 C9 H9C 109.5 . .
H9A C9 H9B 109.5 . .
H9A C9 H9C 109.5 . .
H9B C9 H9C 109.5 . .
C11 C10 S3 128.1(3) . .
C11 C10 C15 122.0(4) . .
C15 C10 S3 109.9(3) . .
C10 C11 H11 121.3 . .
C12 C11 C10 117.4(4) . .
C12 C11 H11 121.3 . .
C11 C12 H12 119.6 . .
C13 C12 C11 120.8(4) . .
C13 C12 H12 119.6 . .
C12 C13 H13 119.1 . .
C14 C13 C12 121.9(4) . .
C14 C13 H13 119.1 . .
C13 C14 H14 120.7 . .
C13 C14 C15 118.5(4) . .
C15 C14 H14 120.7 . .
N2 C15 C10 114.5(3) . .
C14 C15 N2 126.1(4) . .
C14 C15 C10 119.4(4) . .
S4 C16 S3 123.0(2) . .
N2 C16 S3 115.8(3) . .
N2 C16 S4 121.2(3) . .
S4 C17 H17A 109.9 . .
S4 C17 H17B 109.9 . .
H17A C17 H17B 108.3 . .
C18 C17 S4 109.0(3) . .
C18 C17 H17A 109.9 . .
C18 C17 H17B 109.9 . .
C17 C18 H18A 109.5 . .
C17 C18 H18B 109.5 . .
C17 C18 H18C 109.5 . .
H18A C18 H18B 109.5 . .
H18A C18 H18C 109.5 . .
H18B C18 H18C 109.5 . .

loop_
_geom_bond_atom_site_label_1
_geom_bond_atom_site_label_2
_geom_bond_distance
_geom_bond_site_symmetry_2
I1 Cu1 2.6014(6) .
I1 Cu2 2.5986(6) 3_667
I2 Cu1 2.6622(6) .
I2 Cu2 2.7117(6) .
I2 Cu2 2.7673(6) 3_667
Cu1 S4 2.4762(11) .
Cu1 N1 2.057(3) .
Cu2 I1 2.5986(6) 3_667
Cu2 I2 2.7673(6) 3_667
Cu2 N2 2.042(3) .
S1 C1 1.735(4) .
S1 C7 1.739(4) .
S2 C7 1.733(4) .
S2 C8 1.810(4) .
S3 C10 1.739(4) .
S3 C16 1.742(4) .
S4 C16 1.732(4) .
S4 C17 1.805(4) .
N1 C6 1.400(5) .
N1 C7 1.297(5) .
N2 C15 1.398(4) .
N2 C16 1.310(5) .
C1 C2 1.392(6) .
C1 C6 1.401(5) .
C2 H2 0.9300 .
C2 C3 1.379(6) .
C3 H3 0.9300 .
C3 C4 1.382(6) .
C4 H4 0.9300 .
C4 C5 1.373(6) .
C5 H5 0.9300 .
C5 C6 1.390(5) .
C8 H8A 0.9700 .
C8 H8B 0.9700 .
C8 C9 1.510(6) .
C9 H9A 0.9600 .
C9 H9B 0.9600 .
C9 H9C 0.9600 .
C10 C11 1.387(5) .
C10 C15 1.399(5) .
C11 H11 0.9300 .
C11 C12 1.385(6) .
C12 H12 0.9300 .
C12 C13 1.382(6) .
C13 H13 0.9300 .
C13 C14 1.371(6) .
C14 H14 0.9300 .
C14 C15 1.390(5) .
C17 H17A 0.9700 .
C17 H17B 0.9700 .
C17 C18 1.508(6) .
C18 H18A 0.9600 .
C18 H18B 0.9600 .
C18 H18C 0.9600 .
